data_1546631
loop_
_publ_author_name
'Mayakrishnan, Sivakalai'
'Arun, Y.'
'Maheswari, Narayanan Uma'

_publ_section_title
;
 3-Methyl-5,6-diphenyl-1<i>H</i>-pyrazolo[1,2-<i>a</i>]cinnolin-1-one
;
_journal_coeditor_code SU4146
_journal_issue 4
_journal_name_full IUCrData
_journal_page_first x170534
_journal_paper_doi 10.1107/S241431461700534X
_journal_volume 2
_journal_year 2017
_chemical_formula_iupac 'C24 H18 N2 O'
_chemical_formula_moiety 'C24 H18 N2 O'
_chemical_formula_sum 'C24 H18 N2 O'
_chemical_formula_weight 350.40
_chemical_name_systematic
;
3-Methyl-5,6-diphenyl-1<i>H</i>-pyrazolo[1,2-<i>a</i>]cinnolin-1-one
;
_space_group_IT_number 2
_symmetry_cell_setting triclinic
_symmetry_space_group_name_Hall '-P 1'
_symmetry_space_group_name_H-M 'P -1'
_atom_sites_solution_hydrogens geom
_atom_sites_solution_primary direct
_atom_sites_solution_secondary difmap
_audit_creation_method SHELXL-97
_cell_angle_alpha 84.318(2)
_cell_angle_beta 78.538(2)
_cell_angle_gamma 89.880(2)
_cell_formula_units_Z 4
_cell_length_a 9.9251(4)
_cell_length_b 12.2293(4)
_cell_length_c 15.1738(5)
_cell_measurement_reflns_used 7471
_cell_measurement_temperature 293(2)
_cell_measurement_theta_max 26.56
_cell_measurement_theta_min 1.38
_cell_volume 1795.86(11)
_computing_cell_refinement
;
SAINT (Bruker, 2014)
;
_computing_data_collection
;
APEX2 (Bruker, 2014)
;
_computing_data_reduction
;
SAINT (Bruker, 2014)
;
_computing_molecular_graphics
;
SHELXTL (Sheldrick, 2008)
;
_computing_publication_material
;
SHELXTL (Sheldrick, 2008) and PLATON (Spek, 2009)
;
_computing_structure_refinement
;
SHELXL97 (Sheldrick, 2008)
;
_computing_structure_solution
;
SHELXS97 (Sheldrick, 2008)
;
_diffrn_ambient_temperature 293(2)
_diffrn_measured_fraction_theta_full 0.997
_diffrn_measured_fraction_theta_max 0.997
_diffrn_measurement_device_type 'Bruker SMART APEXII CCD'
_diffrn_measurement_method '\w and \f scans'
_diffrn_radiation_monochromator graphite
_diffrn_radiation_source 'fine-focus sealed tube'
_diffrn_radiation_type MoK\a
_diffrn_radiation_wavelength 0.71073
_diffrn_reflns_av_R_equivalents 0.0240
_diffrn_reflns_av_sigmaI/netI 0.0233
_diffrn_reflns_limit_h_max 12
_diffrn_reflns_limit_h_min -12
_diffrn_reflns_limit_k_max 13
_diffrn_reflns_limit_k_min -15
_diffrn_reflns_limit_l_max 19
_diffrn_reflns_limit_l_min -17
_diffrn_reflns_number 26244
_diffrn_reflns_theta_full 26.56
_diffrn_reflns_theta_max 26.56
_diffrn_reflns_theta_min 1.38
_exptl_absorpt_coefficient_mu 0.080
_exptl_absorpt_correction_T_max 0.9920
_exptl_absorpt_correction_T_min 0.9842
_exptl_absorpt_correction_type multi-scan
_exptl_absorpt_process_details '(<i>SADABS</i>; Bruker, 20014)'
_exptl_crystal_colour colourless
_exptl_crystal_density_diffrn 1.296
_exptl_crystal_density_method 'not measured'
_exptl_crystal_description block
_exptl_crystal_F_000 736
_exptl_crystal_size_max 0.20
_exptl_crystal_size_mid 0.15
_exptl_crystal_size_min 0.10
_refine_diff_density_max 0.309
_refine_diff_density_min -0.15
_refine_ls_extinction_coef 0.0046(7)
_refine_ls_extinction_expression Fc^*^=kFc[1+0.001xFc^2^\l^3^/sin(2\q)]^-1/4^
_refine_ls_extinction_method
;
SHELXL97 (Sheldrick, 2008)
;
_refine_ls_goodness_of_fit_ref 1.014
_refine_ls_hydrogen_treatment constr
_refine_ls_matrix_type full
_refine_ls_number_parameters 490
_refine_ls_number_reflns 7471
_refine_ls_number_restraints 0
_refine_ls_restrained_S_all 1.014
_refine_ls_R_factor_all 0.0663
_refine_ls_R_factor_gt 0.0452
_refine_ls_shift/su_max 0.000
_refine_ls_shift/su_mean 0.000
_refine_ls_structure_factor_coef Fsqd
_refine_ls_weighting_details 'calc w=1/[\s^2^(Fo^2^)+(0.0499P)^2^+0.4013P] where P=(Fo^2^+2Fc^2^)/3'
_refine_ls_weighting_scheme calc
_refine_ls_wR_factor_gt 0.1122
_refine_ls_wR_factor_ref 0.1252
_reflns_number_gt 5339
_reflns_number_total 7471
_reflns_threshold_expression >2sigma(I)
_cod_data_source_file su4146sup1.cif
_cod_data_source_block I
_cod_database_code 1546631

loop_
_symmetry_equiv_pos_as_xyz
'x, y, z'
'-x, -y, -z'

loop_
_atom_site_type_symbol
_atom_site_label
_atom_site_fract_x
_atom_site_fract_y
_atom_site_fract_z
_atom_site_U_iso_or_equiv
_atom_site_adp_type
_atom_site_calc_flag
_atom_site_refinement_flags
_atom_site_occupancy
_atom_site_symmetry_multiplicity
C C1 0.15479(14) 0.09128(12) 0.61216(10) 0.0482(3) Uani d . 1 1
C C1' 0.13725(15) 0.56650(12) 0.09148(10) 0.0498(4) Uani d . 1 1
C C2' 0.06903(17) 0.60730(14) 0.16999(11) 0.0618(4) Uani d . 1 1
H H2' 0.0647 0.6827 0.1736 0.074 Uiso calc R 1 1
C C2 0.09775(17) 0.13502(14) 0.69203(11) 0.0594(4) Uani d . 1 1
H H2 0.0962 0.2107 0.6943 0.071 Uiso calc R 1 1
C C3' 0.00711(18) 0.53485(15) 0.24336(12) 0.0698(5) Uani d . 1 1
H H3' -0.0384 0.5621 0.2961 0.084 Uiso calc R 1 1
C C3 0.04332(18) 0.06529(15) 0.76824(11) 0.0652(4) Uani d . 1 1
H H3 0.0041 0.0945 0.8215 0.078 Uiso calc R 1 1
C C4' 0.01280(19) 0.42348(16) 0.23837(12) 0.0728(5) Uani d . 1 1
H H4' -0.0289 0.3754 0.2875 0.087 Uiso calc R 1 1
C C4 0.04671(18) -0.04632(15) 0.76597(11) 0.0687(5) Uani d . 1 1
H H4 0.0095 -0.0925 0.8175 0.082 Uiso calc R 1 1
C C5 0.10524(18) -0.09005(14) 0.68738(11) 0.0627(4) Uani d . 1 1
H H5 0.1081 -0.1660 0.6866 0.075 Uiso calc R 1 1
C C5' 0.08075(17) 0.38318(14) 0.16001(11) 0.0641(4) Uani d . 1 1
H H5' 0.0834 0.3076 0.1569 0.077 Uiso calc R 1 1
C C6 0.16065(15) -0.02226(12) 0.60856(10) 0.0485(3) Uani d . 1 1
C C6' 0.14578(15) 0.45328(12) 0.08511(10) 0.0499(4) Uani d . 1 1
C C7 0.22899(14) -0.06595(11) 0.52486(9) 0.0462(3) Uani d . 1 1
C C7' 0.22902(15) 0.41255(11) 0.00459(10) 0.0466(3) Uani d . 1 1
C C8' 0.25727(15) 0.29247(11) 0.00764(9) 0.0463(3) Uani d . 1 1
C C8 0.25278(16) -0.18661(11) 0.52569(9) 0.0483(3) Uani d . 1 1
C C9' 0.16563(18) 0.21977(14) -0.01398(12) 0.0646(4) Uani d . 1 1
H H9' 0.0895 0.2464 -0.0358 0.078 Uiso calc R 1 1
C C9 0.14860(19) -0.25754(14) 0.51906(13) 0.0714(5) Uani d . 1 1
H H9 0.0644 -0.2297 0.5104 0.086 Uiso calc R 1 1
C C10 0.1679(2) -0.37019(16) 0.52519(14) 0.0842(6) Uani d . 1 1
H H10 0.0965 -0.4173 0.5209 0.101 Uiso calc R 1 1
C C10' 0.1860(2) 0.10750(15) -0.00343(13) 0.0736(5) Uani d . 1 1
H H10' 0.1235 0.0593 -0.0181 0.088 Uiso calc R 1 1
C C11 0.2905(3) -0.41224(14) 0.53747(12) 0.0785(6) Uani d . 1 1
H H11 0.3024 -0.4879 0.5426 0.094 Uiso calc R 1 1
C C11' 0.2976(2) 0.06734(14) 0.02845(11) 0.0698(5) Uani d . 1 1
H H11' 0.3102 -0.0081 0.0366 0.084 Uiso calc R 1 1
C C12' 0.3904(2) 0.13831(13) 0.04833(12) 0.0689(5) Uani d . 1 1
H H12' 0.4671 0.1111 0.0692 0.083 Uiso calc R 1 1
C C12 0.3954(2) -0.34339(14) 0.54221(12) 0.0751(5) Uani d . 1 1
H H12 0.4798 -0.3721 0.5496 0.090 Uiso calc R 1 1
C C13' 0.37103(18) 0.25057(12) 0.03771(11) 0.0573(4) Uani d . 1 1
H H13' 0.4354 0.2982 0.0510 0.069 Uiso calc R 1 1
C C13 0.37763(19) -0.23078(13) 0.53616(11) 0.0600(4) Uani d . 1 1
H H13 0.4504 -0.1844 0.5392 0.072 Uiso calc R 1 1
C C14' 0.28439(14) 0.48240(11) -0.06700(9) 0.0458(3) Uani d . 1 1
C C14 0.27179(14) 0.00173(11) 0.44925(9) 0.0450(3) Uani d . 1 1
C C15 0.34601(15) -0.03659(11) 0.36324(9) 0.0454(3) Uani d . 1 1
C C15' 0.37988(15) 0.44902(11) -0.14754(9) 0.0471(3) Uani d . 1 1
C C16' 0.33317(18) 0.39598(13) -0.21222(11) 0.0612(4) Uani d . 1 1
H H16' 0.2401 0.3787 -0.2048 0.073 Uiso calc R 1 1
C C16 0.27580(18) -0.08795(14) 0.30889(11) 0.0611(4) Uani d . 1 1
H H16 0.1811 -0.0985 0.3260 0.073 Uiso calc R 1 1
C C17' 0.4235(2) 0.36848(16) -0.28764(12) 0.0784(6) Uani d . 1 1
H H17' 0.3913 0.3340 -0.3315 0.094 Uiso calc R 1 1
C C17 0.3451(2) -0.12393(15) 0.22904(12) 0.0777(6) Uani d . 1 1
H H17 0.2969 -0.1579 0.1923 0.093 Uiso calc R 1 1
C C18 0.4851(2) -0.10957(16) 0.20403(12) 0.0797(6) Uani d . 1 1
H H18 0.5318 -0.1337 0.1502 0.096 Uiso calc R 1 1
C C18' 0.5605(2) 0.39185(18) -0.29805(13) 0.0832(6) Uani d . 1 1
H H18' 0.6216 0.3729 -0.3489 0.100 Uiso calc R 1 1
C C19' 0.60834(19) 0.44324(18) -0.23369(13) 0.0783(6) Uani d . 1 1
H H19' 0.7017 0.4591 -0.2411 0.094 Uiso calc R 1 1
C C19 0.5559(2) -0.05984(16) 0.25822(12) 0.0739(5) Uani d . 1 1
H H19 0.6508 -0.0505 0.2412 0.089 Uiso calc R 1 1
C C20 0.48752(16) -0.02358(14) 0.33765(11) 0.0586(4) Uani d . 1 1
H H20 0.5364 0.0098 0.3743 0.070 Uiso calc R 1 1
C C20' 0.51909(17) 0.47125(14) -0.15853(11) 0.0613(4) Uani d . 1 1
H H20' 0.5522 0.5053 -0.1148 0.074 Uiso calc R 1 1
C C21' 0.28812(17) 0.68383(13) -0.12931(11) 0.0566(4) Uani d . 1 1
C C21 0.26618(16) 0.20089(13) 0.38316(11) 0.0574(4) Uani d . 1 1
C C22' 0.3399(2) 0.67642(15) -0.22668(12) 0.0765(5) Uani d . 1 1
H H22A 0.3379 0.7477 -0.2592 0.115 Uiso calc R 1 1
H H22B 0.2829 0.6260 -0.2482 0.115 Uiso calc R 1 1
H H22C 0.4327 0.6508 -0.2360 0.115 Uiso calc R 1 1
C C22 0.2999(2) 0.18924(15) 0.28496(12) 0.0785(6) Uani d . 1 1
H H22D 0.3919 0.1631 0.2691 0.118 Uiso calc R 1 1
H H22E 0.2928 0.2593 0.2517 0.118 Uiso calc R 1 1
H H22F 0.2367 0.1378 0.2705 0.118 Uiso calc R 1 1
C C23' 0.25706(18) 0.77768(13) -0.08866(12) 0.0623(4) Uani d . 1 1
H H23' 0.2702 0.8484 -0.1180 0.075 Uiso calc R 1 1
C C23 0.24147(19) 0.29558(14) 0.42277(13) 0.0684(5) Uani d . 1 1
H H23 0.2488 0.3654 0.3915 0.082 Uiso calc R 1 1
C C24 0.20346(18) 0.27457(13) 0.51675(13) 0.0644(4) Uani d . 1 1
C C24' 0.20272(17) 0.75271(12) 0.00338(12) 0.0570(4) Uani d . 1 1
N N1' 0.20321(13) 0.63712(10) 0.01742(9) 0.0528(3) Uani d . 1 1
N N1 0.20948(13) 0.15955(10) 0.53328(9) 0.0533(3) Uani d . 1 1
N N2 0.24796(13) 0.11533(9) 0.44992(8) 0.0507(3) Uani d . 1 1
N N2' 0.25753(13) 0.59608(9) -0.06569(8) 0.0515(3) Uani d . 1 1
O O1 0.16919(17) 0.33509(10) 0.57734(10) 0.0944(5) Uani d . 1 1
O O1' 0.15812(14) 0.81121(9) 0.06473(9) 0.0781(4) Uani d . 1 1

loop_
_atom_site_aniso_label
_atom_site_aniso_U_11
_atom_site_aniso_U_22
_atom_site_aniso_U_33
_atom_site_aniso_U_12
_atom_site_aniso_U_13
_atom_site_aniso_U_23
C1 0.0416(8) 0.0506(8) 0.0524(9) 0.0037(6) -0.0093(6) -0.0049(7)
C1' 0.0439(8) 0.0501(8) 0.0539(9) 0.0086(6) -0.0078(7) -0.0020(7)
C2' 0.0593(10) 0.0597(10) 0.0626(10) 0.0165(8) -0.0026(8) -0.0075(8)
C2 0.0602(10) 0.0574(9) 0.0614(10) 0.0112(8) -0.0100(8) -0.0145(8)
C3' 0.0644(11) 0.0756(12) 0.0605(10) 0.0169(9) 0.0063(8) -0.0024(9)
C3 0.0647(11) 0.0761(12) 0.0531(10) 0.0166(9) -0.0047(8) -0.0135(8)
C4' 0.0691(12) 0.0745(12) 0.0607(11) 0.0063(9) 0.0129(9) 0.0093(9)
C4 0.0726(12) 0.0734(12) 0.0505(9) 0.0114(9) 0.0058(8) 0.0027(8)
C5 0.0715(11) 0.0561(9) 0.0531(9) 0.0072(8) 0.0024(8) -0.0002(7)
C5' 0.0628(10) 0.0613(10) 0.0594(10) 0.0054(8) 0.0053(8) 0.0019(8)
C6 0.0452(8) 0.0482(8) 0.0500(8) 0.0040(6) -0.0052(6) -0.0036(6)
C6' 0.0454(8) 0.0482(8) 0.0541(9) 0.0066(6) -0.0064(7) -0.0026(7)
C7 0.0458(8) 0.0440(8) 0.0465(8) -0.0002(6) -0.0049(6) -0.0025(6)
C7' 0.0471(8) 0.0428(7) 0.0484(8) 0.0020(6) -0.0075(6) -0.0014(6)
C8' 0.0520(8) 0.0429(7) 0.0402(7) -0.0017(6) -0.0013(6) -0.0022(6)
C8 0.0597(9) 0.0431(8) 0.0376(7) -0.0032(7) 0.0004(6) -0.0022(6)
C9' 0.0611(10) 0.0590(10) 0.0739(11) -0.0073(8) -0.0144(8) -0.0048(8)
C9 0.0637(11) 0.0624(11) 0.0825(13) -0.0136(9) 0.0004(9) -0.0097(9)
C10 0.0969(16) 0.0608(12) 0.0820(13) -0.0337(11) 0.0169(12) -0.0143(10)
C10' 0.0861(14) 0.0561(10) 0.0740(12) -0.0243(10) -0.0017(10) -0.0122(9)
C11 0.1251(19) 0.0445(9) 0.0549(10) -0.0006(11) 0.0083(11) -0.0053(8)
C11' 0.1054(15) 0.0416(9) 0.0559(10) 0.0016(9) -0.0014(10) -0.0024(7)
C12' 0.0926(13) 0.0501(9) 0.0675(11) 0.0167(9) -0.0236(10) -0.0081(8)
C12 0.1071(15) 0.0523(10) 0.0682(11) 0.0205(10) -0.0210(10) -0.0112(8)
C13' 0.0688(10) 0.0462(8) 0.0607(10) 0.0050(7) -0.0203(8) -0.0093(7)
C13 0.0759(11) 0.0492(9) 0.0579(10) 0.0065(8) -0.0181(8) -0.0101(7)
C14' 0.0462(8) 0.0428(7) 0.0483(8) 0.0037(6) -0.0097(6) -0.0030(6)
C14 0.0425(8) 0.0428(7) 0.0493(8) 0.0000(6) -0.0089(6) -0.0037(6)
C15 0.0501(8) 0.0428(7) 0.0417(7) -0.0005(6) -0.0080(6) 0.0011(6)
C15' 0.0512(9) 0.0449(8) 0.0432(8) 0.0018(6) -0.0082(6) 0.0025(6)
C16' 0.0658(10) 0.0636(10) 0.0555(10) -0.0019(8) -0.0153(8) -0.0055(8)
C16 0.0643(10) 0.0670(10) 0.0528(9) -0.0109(8) -0.0150(8) -0.0027(8)
C17' 0.1082(17) 0.0792(13) 0.0503(10) 0.0105(11) -0.0180(10) -0.0149(9)
C17 0.1137(18) 0.0716(12) 0.0523(10) -0.0074(11) -0.0253(11) -0.0102(9)
C18 0.1079(17) 0.0764(13) 0.0472(10) 0.0192(12) 0.0021(10) -0.0057(9)
C18' 0.0907(16) 0.0978(15) 0.0504(11) 0.0261(12) 0.0074(10) 0.0000(10)
C19' 0.0547(10) 0.1083(15) 0.0637(12) 0.0098(10) -0.0003(9) 0.0070(11)
C19 0.0629(11) 0.0847(13) 0.0644(11) 0.0144(10) 0.0055(9) 0.0026(10)
C20 0.0508(9) 0.0670(10) 0.0561(9) 0.0002(8) -0.0075(7) -0.0042(8)
C20' 0.0540(10) 0.0767(11) 0.0519(9) -0.0005(8) -0.0096(7) -0.0019(8)
C21' 0.0596(10) 0.0503(9) 0.0579(9) -0.0009(7) -0.0142(7) 0.0097(7)
C21 0.0536(9) 0.0503(9) 0.0644(10) -0.0013(7) -0.0104(7) 0.0097(7)
C22' 0.0976(15) 0.0638(11) 0.0606(11) 0.0032(10) -0.0077(10) 0.0136(8)
C22 0.1015(15) 0.0645(11) 0.0625(11) 0.0042(10) -0.0113(10) 0.0177(9)
C23' 0.0667(11) 0.0463(9) 0.0728(11) -0.0015(7) -0.0160(9) 0.0036(8)
C23 0.0709(11) 0.0463(9) 0.0822(13) -0.0048(8) -0.0094(9) 0.0093(8)
C24 0.0689(11) 0.0429(9) 0.0784(12) -0.0070(8) -0.0073(9) -0.0056(8)
C24' 0.0586(10) 0.0428(8) 0.0698(11) 0.0020(7) -0.0128(8) -0.0061(7)
N1' 0.0562(8) 0.0447(7) 0.0556(8) 0.0068(6) -0.0059(6) -0.0071(6)
N1 0.0580(8) 0.0427(7) 0.0574(8) -0.0003(6) -0.0065(6) -0.0071(6)
N2 0.0557(8) 0.0441(7) 0.0497(7) 0.0024(5) -0.0062(6) -0.0004(5)
N2' 0.0579(8) 0.0435(7) 0.0497(7) 0.0058(6) -0.0057(6) 0.0013(5)
O1 0.1340(13) 0.0476(7) 0.0939(10) -0.0064(7) 0.0012(9) -0.0177(7)
O1' 0.0954(10) 0.0518(7) 0.0843(9) 0.0024(6) -0.0063(7) -0.0170(6)

loop_
_atom_type_symbol
_atom_type_description
_atom_type_scat_dispersion_real
_atom_type_scat_dispersion_imag
_atom_type_scat_source
C C 0.0033 0.0016 'International Tables Vol C Tables 4.2.6.8 and 6.1.1.4'
H H 0.0000 0.0000 'International Tables Vol C Tables 4.2.6.8 and 6.1.1.4'
N N 0.0061 0.0033 'International Tables Vol C Tables 4.2.6.8 and 6.1.1.4'
O O 0.0106 0.0060 'International Tables Vol C Tables 4.2.6.8 and 6.1.1.4'

loop_
_geom_angle_atom_site_label_1
_geom_angle_atom_site_label_2
_geom_angle_atom_site_label_3
_geom_angle
C2 C1 C6 120.69(14)
C2 C1 N1 121.18(13)
C6 C1 N1 118.12(13)
C2' C1' N1' 121.02(14)
C2' C1' C6' 120.91(14)
N1' C1' C6' 118.03(13)
C1' C2' C3' 119.71(16)
C1' C2' H2' 120.1
C3' C2' H2' 120.1
C3 C2 C1 119.63(15)
C3 C2 H2 120.2
C1 C2 H2 120.2
C4' C3' C2' 120.44(16)
C4' C3' H3' 119.8
C2' C3' H3' 119.8
C4 C3 C2 120.64(15)
C4 C3 H3 119.7
C2 C3 H3 119.7
C3' C4' C5' 119.67(16)
C3' C4' H4' 120.2
C5' C4' H4' 120.2
C3 C4 C5 119.92(16)
C3 C4 H4 120.0
C5 C4 H4 120.0
C4 C5 C6 121.22(15)
C4 C5 H5 119.4
C6 C5 H5 119.4
C4' C5' C6' 121.63(16)
C4' C5' H5' 119.2
C6' C5' H5' 119.2
C1 C6 C5 117.89(14)
C1 C6 C7 119.40(13)
C5 C6 C7 122.66(13)
C1' C6' C5' 117.62(14)
C1' C6' C7' 119.61(13)
C5' C6' C7' 122.62(13)
C14 C7 C6 120.49(13)
C14 C7 C8 120.62(13)
C6 C7 C8 118.88(12)
C14' C7' C6' 120.53(13)
C14' C7' C8' 121.55(13)
C6' C7' C8' 117.81(12)
C13' C8' C9' 118.28(14)
C13' C8' C7' 120.80(13)
C9' C8' C7' 120.79(14)
C9 C8 C13 118.08(15)
C9 C8 C7 120.53(15)
C13 C8 C7 121.36(14)
C8' C9' C10' 120.64(17)
C8' C9' H9' 119.7
C10' C9' H9' 119.7
C8 C9 C10 120.65(19)
C8 C9 H9 119.7
C10 C9 H9 119.7
C11 C10 C9 120.41(18)
C11 C10 H10 119.8
C9 C10 H10 119.8
C11' C10' C9' 120.26(17)
C11' C10' H10' 119.9
C9' C10' H10' 119.9
C12 C11 C10 119.77(17)
C12 C11 H11 120.1
C10 C11 H11 120.1
C12' C11' C10' 119.70(16)
C12' C11' H11' 120.1
C10' C11' H11' 120.1
C11' C12' C13' 120.41(17)
C11' C12' H12' 119.8
C13' C12' H12' 119.8
C11 C12 C13 120.43(19)
C11 C12 H12 119.8
C13 C12 H12 119.8
C8' C13' C12' 120.68(16)
C8' C13' H13' 119.7
C12' C13' H13' 119.7
C8 C13 C12 120.63(17)
C8 C13 H13 119.7
C12 C13 H13 119.7
C7' C14' N2' 119.45(13)
C7' C14' C15' 123.80(13)
N2' C14' C15' 116.67(12)
C7 C14 N2 119.67(13)
C7 C14 C15 123.21(13)
N2 C14 C15 117.11(12)
C16 C15 C20 119.05(14)
C16 C15 C14 120.50(14)
C20 C15 C14 120.42(13)
C16' C15' C20' 118.99(15)
C16' C15' C14' 121.52(14)
C20' C15' C14' 119.49(13)
C17' C16' C15' 120.37(17)
C17' C16' H16' 119.8
C15' C16' H16' 119.8
C15 C16 C17 120.42(17)
C15 C16 H16 119.8
C17 C16 H16 119.8
C18' C17' C16' 120.01(18)
C18' C17' H17' 120.0
C16' C17' H17' 120.0
C18 C17 C16 119.95(17)
C18 C17 H17 120.0
C16 C17 H17 120.0
C19 C18 C17 119.99(17)
C19 C18 H18 120.0
C17 C18 H18 120.0
C17' C18' C19' 120.12(17)
C17' C18' H18' 119.9
C19' C18' H18' 119.9
C20' C19' C18' 120.29(18)
C20' C19' H19' 119.9
C18' C19' H19' 119.9
C18 C19 C20 120.38(18)
C18 C19 H19 119.8
C20 C19 H19 119.8
C19 C20 C15 120.20(16)
C19 C20 H20 119.9
C15 C20 H20 119.9
C19' C20' C15' 120.20(16)
C19' C20' H20' 119.9
C15' C20' H20' 119.9
C23' C21' N2' 108.69(14)
C23' C21' C22' 126.36(15)
N2' C21' C22' 124.89(15)
C23 C21 N2 108.06(15)
C23 C21 C22 126.95(15)
N2 C21 C22 124.91(15)
C21' C22' H22A 109.5
C21' C22' H22B 109.5
H22A C22' H22B 109.5
C21' C22' H22C 109.5
H22A C22' H22C 109.5
H22B C22' H22C 109.5
C21 C22 H22D 109.5
C21 C22 H22E 109.5
H22D C22 H22E 109.5
C21 C22 H22F 109.5
H22D C22 H22F 109.5
H22E C22 H22F 109.5
C21' C23' C24' 110.44(14)
C21' C23' H23' 124.8
C24' C23' H23' 124.8
C21 C23 C24 111.16(15)
C21 C23 H23 124.4
C24 C23 H23 124.4
O1 C24 C23 132.52(16)
O1 C24 N1 123.03(16)
C23 C24 N1 104.44(14)
O1' C24' C23' 132.34(15)
O1' C24' N1' 122.78(15)
C23' C24' N1' 104.86(14)
C1' N1' C24' 129.65(13)
C1' N1' N2' 120.51(11)
C24' N1' N2' 108.48(12)
C1 N1 N2 120.48(11)
C1 N1 C24 129.01(13)
N2 N1 C24 108.60(12)
C21 N2 N1 107.72(12)
C21 N2 C14 132.80(13)
N1 N2 C14 119.19(11)
C21' N2' N1' 107.52(12)
C21' N2' C14' 132.91(13)
N1' N2' C14' 119.08(11)

loop_
_geom_bond_atom_site_label_1
_geom_bond_atom_site_label_2
_geom_bond_distance
C1 C2 1.389(2)
C1 C6 1.396(2)
C1 N1 1.4036(19)
C1' C2' 1.386(2)
C1' N1' 1.3982(19)
C1' C6' 1.399(2)
C2' C3' 1.392(2)
C2' H2' 0.9300
C2 C3 1.384(2)
C2 H2 0.9300
C3' C4' 1.372(2)
C3' H3' 0.9300
C3 C4 1.369(2)
C3 H3 0.9300
C4' C5' 1.381(2)
C4' H4' 0.9300
C4 C5 1.377(2)
C4 H4 0.9300
C5 C6 1.402(2)
C5 H5 0.9300
C5' C6' 1.400(2)
C5' H5' 0.9300
C6 C7 1.4660(19)
C6' C7' 1.463(2)
C7 C14 1.3422(19)
C7 C8 1.4931(19)
C7' C14' 1.3388(19)
C7' C8' 1.4924(19)
C8' C13' 1.379(2)
C8' C9' 1.380(2)
C8 C9 1.376(2)
C8 C13 1.382(2)
C9' C10' 1.386(2)
C9' H9' 0.9300
C9 C10 1.387(3)
C9 H9 0.9300
C10 C11 1.359(3)
C10 H10 0.9300
C10' C11' 1.365(3)
C10' H10' 0.9300
C11 C12 1.358(3)
C11 H11 0.9300
C11' C12' 1.363(3)
C11' H11' 0.9300
C12' C13' 1.384(2)
C12' H12' 0.9300
C12 C13 1.384(2)
C12 H12 0.9300
C13' H13' 0.9300
C13 H13 0.9300
C14' N2' 1.4164(17)
C14' C15' 1.4817(19)
C14 N2 1.4094(17)
C14 C15 1.4844(19)
C15 C16 1.376(2)
C15 C20 1.386(2)
C15' C16' 1.381(2)
C15' C20' 1.383(2)
C16' C17' 1.376(2)
C16' H16' 0.9300
C16 C17 1.381(2)
C16 H16 0.9300
C17' C18' 1.365(3)
C17' H17' 0.9300
C17 C18 1.373(3)
C17 H17 0.9300
C18 C19 1.367(3)
C18 H18 0.9300
C18' C19' 1.371(3)
C18' H18' 0.9300
C19' C20' 1.370(2)
C19' H19' 0.9300
C19 C20 1.374(2)
C19 H19 0.9300
C20 H20 0.9300
C20' H20' 0.9300
C21' C23' 1.362(2)
C21' N2' 1.3621(18)
C21' C22' 1.476(2)
C21 C23 1.357(2)
C21 N2 1.3682(18)
C21 C22 1.482(2)
C22' H22A 0.9600
C22' H22B 0.9600
C22' H22C 0.9600
C22 H22D 0.9600
C22 H22E 0.9600
C22 H22F 0.9600
C23' C24' 1.397(2)
C23' H23' 0.9300
C23 C24 1.399(3)
C23 H23 0.9300
C24 O1 1.232(2)
C24 N1 1.4074(19)
C24' O1' 1.2415(19)
C24' N1' 1.4087(19)
N1' N2' 1.4095(17)
N1 N2 1.4075(17)

loop_
_geom_hbond_atom_site_label_D
_geom_hbond_atom_site_label_H
_geom_hbond_atom_site_label_A
_geom_hbond_site_symmetry_A
_geom_hbond_distance_DH
_geom_hbond_distance_HA
_geom_hbond_distance_DA
_geom_hbond_angle_DHA
C2 H2 O1 . 0.93 2.22 2.862(2) 125
C2' H2' O1' . 0.93 2.22 2.865(2) 126
C3 H3 O1' 2_566 0.93 2.49 3.381(2) 162
C3' H3' O1 2_566 0.93 2.54 3.456(2) 170
C11 H11 O1 1_545 0.93 2.49 3.274(2) 142
C9 H9 Cg1 2_556 0.93 2.92 3.796(2) 158
C16 H16 Cg3 2_556 0.93 3.00 3.822(2) 149
C18 H18 Cg12 2_655 0.93 2.95 3.869(2) 169
C18' H18' Cg4 2_655 0.93 2.98 3.867(2) 161
C19 H19 Cg3 2_656 0.93 2.90 3.685(2) 143
C19' H19' Cg11 2_665 0.93 2.78 3.604(2) 149

loop_
_geom_torsion_atom_site_label_1
_geom_torsion_atom_site_label_2
_geom_torsion_atom_site_label_3
_geom_torsion_atom_site_label_4
_geom_torsion
N1' C1' C2' C3' -178.48(15)
C6' C1' C2' C3' -0.5(2)
C6 C1 C2 C3 -1.5(2)
N1 C1 C2 C3 179.25(14)
C1' C2' C3' C4' -0.2(3)
C1 C2 C3 C4 0.8(3)
C2' C3' C4' C5' 0.1(3)
C2 C3 C4 C5 0.3(3)
C3 C4 C5 C6 -0.7(3)
C3' C4' C5' C6' 0.6(3)
C2 C1 C6 C5 1.1(2)
N1 C1 C6 C5 -179.67(14)
C2 C1 C6 C7 -176.28(13)
N1 C1 C6 C7 3.0(2)
C4 C5 C6 C1 0.1(2)
C4 C5 C6 C7 177.30(15)
C2' C1' C6' C5' 1.2(2)
N1' C1' C6' C5' 179.27(14)
C2' C1' C6' C7' -174.41(14)
N1' C1' C6' C7' 3.6(2)
C4' C5' C6' C1' -1.3(2)
C4' C5' C6' C7' 174.20(16)
C1 C6 C7 C14 -7.5(2)
C5 C6 C7 C14 175.24(15)
C1 C6 C7 C8 171.18(13)
C5 C6 C7 C8 -6.0(2)
C1' C6' C7' C14' -7.5(2)
C5' C6' C7' C14' 177.10(15)
C1' C6' C7' C8' 168.57(13)
C5' C6' C7' C8' -6.9(2)
C14' C7' C8' C13' 86.48(19)
C6' C7' C8' C13' -89.52(18)
C14' C7' C8' C9' -97.74(18)
C6' C7' C8' C9' 86.27(18)
C14 C7 C8 C9 -100.48(18)
C6 C7 C8 C9 80.80(18)
C14 C7 C8 C13 81.75(19)
C6 C7 C8 C13 -96.97(17)
C13' C8' C9' C10' 1.6(2)
C7' C8' C9' C10' -174.26(15)
C13 C8 C9 C10 1.7(2)
C7 C8 C9 C10 -176.15(15)
C8 C9 C10 C11 -0.3(3)
C8' C9' C10' C11' -0.1(3)
C9 C10 C11 C12 -1.1(3)
C9' C10' C11' C12' -1.2(3)
C10' C11' C12' C13' 1.0(3)
C10 C11 C12 C13 1.1(3)
C9' C8' C13' C12' -1.8(2)
C7' C8' C13' C12' 174.04(14)
C11' C12' C13' C8' 0.6(3)
C9 C8 C13 C12 -1.7(2)
C7 C8 C13 C12 176.11(14)
C11 C12 C13 C8 0.3(3)
C6' C7' C14' N2' -2.4(2)
C8' C7' C14' N2' -178.27(13)
C6' C7' C14' C15' 174.27(13)
C8' C7' C14' C15' -1.6(2)
C6 C7 C14 N2 -1.5(2)
C8 C7 C14 N2 179.84(13)
C6 C7 C14 C15 177.75(13)
C8 C7 C14 C15 -1.0(2)
C7 C14 C15 C16 77.33(19)
N2 C14 C15 C16 -103.45(16)
C7 C14 C15 C20 -101.06(17)
N2 C14 C15 C20 78.16(17)
C7' C14' C15' C16' 76.6(2)
N2' C14' C15' C16' -106.61(16)
C7' C14' C15' C20' -103.33(18)
N2' C14' C15' C20' 73.41(18)
C20' C15' C16' C17' -1.8(2)
C14' C15' C16' C17' 178.25(15)
C20 C15 C16 C17 -1.3(2)
C14 C15 C16 C17 -179.75(14)
C15' C16' C17' C18' 1.2(3)
C15 C16 C17 C18 0.7(3)
C16 C17 C18 C19 0.1(3)
C16' C17' C18' C19' -0.3(3)
C17' C18' C19' C20' 0.1(3)
C17 C18 C19 C20 -0.3(3)
C18 C19 C20 C15 -0.4(3)
C16 C15 C20 C19 1.2(2)
C14 C15 C20 C19 179.58(14)
C18' C19' C20' C15' -0.7(3)
C16' C15' C20' C19' 1.6(2)
C14' C15' C20' C19' -178.47(15)
N2' C21' C23' C24' -0.97(19)
C22' C21' C23' C24' 176.27(16)
N2 C21 C23 C24 -1.2(2)
C22 C21 C23 C24 175.78(17)
C21 C23 C24 O1 -177.8(2)
C21 C23 C24 N1 1.4(2)
C21' C23' C24' O1' -177.99(18)
C21' C23' C24' N1' 0.52(19)
C2' C1' N1' C24' -7.1(2)
C6' C1' N1' C24' 174.87(14)
C2' C1' N1' N2' -172.14(13)
C6' C1' N1' N2' 9.8(2)
O1' C24' N1' C1' 12.4(3)
C23' C24' N1' C1' -166.32(15)
O1' C24' N1' N2' 178.79(15)
C23' C24' N1' N2' 0.10(16)
C2 C1 N1 N2 -170.43(13)
C6 C1 N1 N2 10.3(2)
C2 C1 N1 C24 -8.1(2)
C6 C1 N1 C24 172.68(15)
O1 C24 N1 C1 14.2(3)
C23 C24 N1 C1 -165.04(15)
O1 C24 N1 N2 178.26(17)
C23 C24 N1 N2 -1.02(17)
C23 C21 N2 N1 0.54(17)
C22 C21 N2 N1 -176.55(16)
C23 C21 N2 C14 -173.02(15)
C22 C21 N2 C14 9.9(3)
C1 N1 N2 C21 165.95(13)
C24 N1 N2 C21 0.32(16)
C1 N1 N2 C14 -19.45(19)
C24 N1 N2 C14 174.92(13)
C7 C14 N2 C21 -172.29(15)
C15 C14 N2 C21 8.5(2)
C7 C14 N2 N1 14.7(2)
C15 C14 N2 N1 -164.52(12)
C23' C21' N2' N1' 1.00(17)
C22' C21' N2' N1' -176.29(15)
C23' C21' N2' C14' -170.62(15)
C22' C21' N2' C14' 12.1(3)
C1' N1' N2' C21' 167.21(13)
C24' N1' N2' C21' -0.68(16)
C1' N1' N2' C14' -19.80(19)
C24' N1' N2' C14' 172.30(12)
C7' C14' N2' C21' -173.38(15)
C15' C14' N2' C21' 9.7(2)
C7' C14' N2' N1' 15.8(2)
C15' C14' N2' N1' -161.12(12)

_cod_database_fobs_code 1546631
